data_4034455
loop_
_publ_author_name
'Ghosh, Sanjib'
'Roy, Biswajit'
'Bandyopadhyay, Subhajit'

_publ_section_title
;
 Formation or Cleavage of Rings via Sulfide-Mediated Reduction Offers
 Background-Free Detection of Sulfide.
;
_journal_issue 18
_journal_name_full 'The Journal of organic chemistry'
_journal_page_first 12031
_journal_page_last 12039
_journal_paper_doi 10.1021/acs.joc.9b01946
_journal_volume 84
_journal_year 2019
_chemical_formula_moiety 'C12 H11 N O3'
_chemical_formula_sum 'C12 H11 N O3'
_chemical_formula_weight 217.22
_space_group_crystal_system monoclinic
_space_group_IT_number 14
_space_group_name_Hall '-P 2ybc'
_space_group_name_H-M_alt 'P 1 21/c 1'
_atom_sites_solution_hydrogens geom
_atom_sites_solution_primary direct
_audit_creation_date 2018-05-10
_audit_creation_method
;
Olex2 1.2
(compiled 2018.04.26 svn.r3504 for OlexSys, GUI svn.r5492)
;
_cell_angle_alpha 90
_cell_angle_beta 104.579(5)
_cell_angle_gamma 90
_cell_formula_units_Z 4
_cell_length_a 8.8591(4)
_cell_length_b 12.2957(4)
_cell_length_c 9.3813(4)
_cell_measurement_reflns_used 3668
_cell_measurement_temperature 100.01(10)
_cell_measurement_theta_max 25.0020
_cell_measurement_theta_min 2.7820
_cell_volume 988.99(7)
_computing_cell_refinement 'CrysAlisPro 1.171.38.43f (Rigaku OD, 2015)'
_computing_data_collection 'CrysAlisPro 1.171.38.43f (Rigaku OD, 2015)'
_computing_data_reduction 'CrysAlisPro 1.171.38.43f (Rigaku OD, 2015)'
_computing_molecular_graphics 'Olex2 (Dolomanov et al., 2009)'
_computing_publication_material 'Olex2 (Dolomanov et al., 2009)'
_computing_structure_refinement 'ShelXL (Sheldrick, 2015)'
_computing_structure_solution 'ShelXT (Sheldrick, 2015)'
_diffrn_ambient_environment N~2~
_diffrn_ambient_temperature 100.01(10)
_diffrn_detector 'CCD plate'
_diffrn_detector_area_resol_mean 7.9580
_diffrn_detector_type Eos
_diffrn_measured_fraction_theta_full 0.999
_diffrn_measured_fraction_theta_max 0.999
_diffrn_measurement_details
;
List of Runs (angles in degrees, time in seconds):

  # Type    Start    End  Width  t~exp~   \w     \q     \k     \f   Frames
--------------------------------------------------------------------------
  1  \w   -112.00  63.00   1.00    5.00    --  -25.76  19.00  90.00  175
  2  \w    -11.00 104.00   1.00    5.00    --   27.17  57.00-120.00  115
  3  \w    -20.00  30.00   1.00    5.00    --  -25.76 -99.00  90.00   50
  4  \w     35.00 124.00   1.00    5.00    --   27.17 178.00 -90.00   89
  5  \w    -20.00  32.00   1.00    5.00    --   27.17 -99.00 -90.00   52
  6  \w    -16.00 106.00   1.00    5.00    --   27.17  51.00  45.00  122
;
_diffrn_measurement_device 'four-circle diffractometer'
_diffrn_measurement_device_type 'SuperNova, Dual, Cu at zero, Eos'
_diffrn_measurement_method '\w scans'
_diffrn_orient_matrix_type 'CrysAlisPro convention (1999,Acta A55,543-557)'
_diffrn_orient_matrix_UB_11 0.0104369000
_diffrn_orient_matrix_UB_12 -0.0318345000
_diffrn_orient_matrix_UB_13 -0.0597600000
_diffrn_orient_matrix_UB_21 -0.0744976000
_diffrn_orient_matrix_UB_22 0.0163770000
_diffrn_orient_matrix_UB_23 -0.0426526000
_diffrn_orient_matrix_UB_31 0.0344621000
_diffrn_orient_matrix_UB_32 0.0452056000
_diffrn_orient_matrix_UB_33 -0.0267752000
_diffrn_radiation_monochromator mirror
_diffrn_radiation_probe x-ray
_diffrn_radiation_type MoK\a
_diffrn_radiation_wavelength 0.71073
_diffrn_reflns_av_R_equivalents 0.0314
_diffrn_reflns_av_unetI/netI 0.0260
_diffrn_reflns_Laue_measured_fraction_full 0.999
_diffrn_reflns_Laue_measured_fraction_max 0.999
_diffrn_reflns_limit_h_max 10
_diffrn_reflns_limit_h_min -10
_diffrn_reflns_limit_k_max 14
_diffrn_reflns_limit_k_min -14
_diffrn_reflns_limit_l_max 11
_diffrn_reflns_limit_l_min -11
_diffrn_reflns_number 7426
_diffrn_reflns_point_group_measured_fraction_full 0.999
_diffrn_reflns_point_group_measured_fraction_max 0.999
_diffrn_reflns_theta_full 25.025
_diffrn_reflns_theta_max 25.025
_diffrn_reflns_theta_min 2.375
_diffrn_source 'micro-focus sealed X-ray tube'
_diffrn_source_type 'SuperNova (Mo) X-ray Source'
_exptl_absorpt_coefficient_mu 0.106
_exptl_absorpt_correction_T_max 1.00000
_exptl_absorpt_correction_T_min 0.75557
_exptl_absorpt_correction_type multi-scan
_exptl_absorpt_process_details
;
CrysAlisPro 1.171.38.43f (Rigaku Oxford Diffraction, 2015)
Empirical absorption correction using spherical harmonics,
 implemented in SCALE3 ABSPACK scaling algorithm.
;
_exptl_crystal_colour brown
_exptl_crystal_density_diffrn 1.459
_exptl_crystal_description block
_exptl_crystal_F_000 456
_exptl_crystal_size_max 0.2598
_exptl_crystal_size_mid 0.2589
_exptl_crystal_size_min 0.1258
_refine_diff_density_max 0.235
_refine_diff_density_min -0.344
_refine_diff_density_rms 0.051
_refine_ls_extinction_method none
_refine_ls_goodness_of_fit_ref 1.137
_refine_ls_hydrogen_treatment constr
_refine_ls_matrix_type full
_refine_ls_number_parameters 146
_refine_ls_number_reflns 1752
_refine_ls_number_restraints 0
_refine_ls_restrained_S_all 1.137
_refine_ls_R_factor_all 0.0489
_refine_ls_R_factor_gt 0.0433
_refine_ls_shift/su_max 0.000
_refine_ls_shift/su_mean 0.000
_refine_ls_structure_factor_coef Fsqd
_refine_ls_weighting_details 'w=1/[\s^2^(Fo^2^)+(0.0520P)^2^+0.6798P] where P=(Fo^2^+2Fc^2^)/3'
_refine_ls_weighting_scheme calc
_refine_ls_wR_factor_gt 0.1198
_refine_ls_wR_factor_ref 0.1246
_reflns_Friedel_coverage 0.000
_reflns_number_gt 1538
_reflns_number_total 1752
_reflns_threshold_expression 'I > 2\s(I)'
_cod_data_source_file jo9b01946_si_003.cif
_cod_data_source_block cun
_cod_original_cell_volume 989.00(8)
_cod_database_code 4034455
_shelx_shelxl_version_number 2014/7
_chemical_oxdiff_formula 'C H N O'
_shelx_space_group_comment
;
The symmetry employed for this shelxl refinement is uniquely defined
by the following loop, which should always be used as a source of
symmetry information in preference to the above space-group names.
They are only intended as comments.
;
_reflns_odcompleteness_completeness 93.20
_reflns_odcompleteness_iscentric 1
_reflns_odcompleteness_theta 25.63
_olex2_refinement_description
;
1. Fixed Uiso
 At 1.2 times of:
  All C(H) groups, All C(H,H) groups, All N(H) groups
 At 1.5 times of:
  All C(H,H,H) groups
2.a Secondary CH2 refined with riding coordinates:
 C11(H11B,H11A)
2.b Aromatic/amide H refined with riding coordinates:
 N1(H13), C7(H7), C1(H1), C4(H4), C3(H3), C2(H2)
2.c Idealised Me refined as rotating group:
 C12(H12B,H12A,H12C)
;
_olex2_date_sample_data_collection 2018-03-27
_olex2_submission_special_instructions 'No special instructions were received'
_oxdiff_exptl_absorpt_empirical_details
;
Empirical correction (ABSPACK) includes:
- Absorption correction using spherical harmonics
- Frame scaling
;
_oxdiff_exptl_absorpt_empirical_full_max 1.341
_oxdiff_exptl_absorpt_empirical_full_min 0.781

loop_
_space_group_symop_operation_xyz
'x, y, z'
'-x, y+1/2, -z+1/2'
'-x, -y, -z'
'x, -y-1/2, z-1/2'

loop_
_atom_site_label
_atom_site_type_symbol
_atom_site_fract_x
_atom_site_fract_y
_atom_site_fract_z
_atom_site_U_iso_or_equiv
_atom_site_adp_type
_atom_site_occupancy
_atom_site_site_symmetry_order
_atom_site_calc_flag
_atom_site_refinement_flags_posn
O1 O 0.37666(15) 0.95527(10) 0.61457(15) 0.0219(3) Uani 1 1 d .
O3 O 0.21316(15) 0.65828(10) 0.75021(15) 0.0236(4) Uani 1 1 d .
O2 O 0.20665(17) 0.83762(11) 0.78675(17) 0.0313(4) Uani 1 1 d .
N1 N 0.55773(17) 0.85701(12) 0.53983(16) 0.0177(4) Uani 1 1 d .
H13 H 0.5854 0.9157 0.5034 0.021 Uiso 1 1 calc R
C8 C 0.3934(2) 0.76287(14) 0.66644(19) 0.0161(4) Uani 1 1 d .
C6 C 0.5953(2) 0.66592(14) 0.58173(19) 0.0168(4) Uani 1 1 d .
C5 C 0.6375(2) 0.76333(14) 0.52378(19) 0.0164(4) Uani 1 1 d .
C9 C 0.4384(2) 0.86547(14) 0.60849(19) 0.0172(4) Uani 1 1 d .
C10 C 0.2623(2) 0.76061(14) 0.74021(19) 0.0170(4) Uani 1 1 d .
C7 C 0.4705(2) 0.66949(14) 0.65217(19) 0.0170(4) Uani 1 1 d .
H7 H 0.4406 0.6054 0.6899 0.020 Uiso 1 1 calc R
C1 C 0.6745(2) 0.56915(14) 0.5655(2) 0.0190(4) Uani 1 1 d .
H1 H 0.6496 0.5047 0.6062 0.023 Uiso 1 1 calc R
C4 C 0.7566(2) 0.76411(15) 0.4499(2) 0.0196(4) Uani 1 1 d .
H4 H 0.7865 0.8288 0.4135 0.024 Uiso 1 1 calc R
C3 C 0.8290(2) 0.66778(15) 0.4319(2) 0.0220(4) Uani 1 1 d .
H3 H 0.9063 0.6676 0.3807 0.026 Uiso 1 1 calc R
C2 C 0.7882(2) 0.56991(15) 0.4895(2) 0.0214(4) Uani 1 1 d .
H2 H 0.8382 0.5056 0.4763 0.026 Uiso 1 1 calc R
C11 C 0.0841(2) 0.64535(15) 0.8187(2) 0.0213(4) Uani 1 1 d .
H11B H -0.0078 0.6825 0.7612 0.026 Uiso 1 1 calc R
H11A H 0.1110 0.6761 0.9171 0.026 Uiso 1 1 calc R
C12 C 0.0528(3) 0.52696(17) 0.8255(2) 0.0326(5) Uani 1 1 d .
H12B H 0.0311 0.4967 0.7282 0.049 Uiso 1 1 calc GR
H12A H -0.0354 0.5160 0.8659 0.049 Uiso 1 1 calc GR
H12C H 0.1426 0.4917 0.8870 0.049 Uiso 1 1 calc GR

loop_
_atom_site_aniso_label
_atom_site_aniso_U_11
_atom_site_aniso_U_22
_atom_site_aniso_U_33
_atom_site_aniso_U_23
_atom_site_aniso_U_13
_atom_site_aniso_U_12
O1 0.0251(7) 0.0130(7) 0.0305(7) 0.0020(5) 0.0125(6) 0.0036(5)
O3 0.0230(7) 0.0158(7) 0.0383(8) -0.0008(6) 0.0191(6) -0.0012(5)
O2 0.0332(8) 0.0184(7) 0.0509(10) -0.0060(6) 0.0266(7) -0.0010(6)
N1 0.0190(8) 0.0120(7) 0.0232(8) 0.0036(6) 0.0071(6) -0.0002(6)
C8 0.0143(9) 0.0155(9) 0.0176(9) -0.0002(7) 0.0024(7) -0.0010(7)
C6 0.0147(9) 0.0155(9) 0.0192(9) -0.0003(7) 0.0028(7) -0.0008(7)
C5 0.0151(9) 0.0148(9) 0.0176(8) -0.0008(7) 0.0011(7) -0.0007(7)
C9 0.0167(9) 0.0161(9) 0.0180(9) 0.0001(7) 0.0031(7) -0.0006(7)
C10 0.0167(9) 0.0139(9) 0.0198(9) 0.0002(7) 0.0031(7) -0.0007(7)
C7 0.0171(9) 0.0151(9) 0.0183(9) 0.0011(7) 0.0036(7) -0.0020(7)
C1 0.0183(9) 0.0141(9) 0.0252(10) 0.0006(7) 0.0064(7) -0.0015(7)
C4 0.0199(10) 0.0168(9) 0.0227(9) 0.0023(7) 0.0064(7) -0.0029(7)
C3 0.0189(10) 0.0226(10) 0.0274(10) -0.0007(8) 0.0109(8) -0.0015(8)
C2 0.0202(10) 0.0156(9) 0.0297(10) -0.0009(8) 0.0089(8) 0.0027(7)
C11 0.0167(9) 0.0228(10) 0.0277(10) -0.0008(8) 0.0119(8) -0.0001(7)
C12 0.0291(11) 0.0300(11) 0.0422(13) 0.0025(10) 0.0157(10) -0.0004(9)

loop_
_atom_type_symbol
_atom_type_description
_atom_type_scat_dispersion_real
_atom_type_scat_dispersion_imag
_atom_type_scat_source
C C 0.0033 0.0016 'International Tables Vol C Tables 4.2.6.8 and 6.1.1.4'
H H 0.0000 0.0000 'International Tables Vol C Tables 4.2.6.8 and 6.1.1.4'
N N 0.0061 0.0033 'International Tables Vol C Tables 4.2.6.8 and 6.1.1.4'
O O 0.0106 0.0060 'International Tables Vol C Tables 4.2.6.8 and 6.1.1.4'

loop_
_geom_angle_atom_site_label_1
_geom_angle_atom_site_label_2
_geom_angle_atom_site_label_3
_geom_angle
C10 O3 C11 115.99(13)
C5 N1 H13 116.9
C9 N1 H13 116.9
C9 N1 C5 126.18(15)
C9 C8 C10 120.15(15)
C7 C8 C9 119.98(16)
C7 C8 C10 119.87(15)
C5 C6 C7 117.81(16)
C5 C6 C1 119.37(16)
C1 C6 C7 122.81(16)
N1 C5 C6 118.48(16)
N1 C5 C4 121.24(16)
C4 C5 C6 120.28(16)
O1 C9 N1 119.31(15)
O1 C9 C8 125.78(17)
N1 C9 C8 114.90(15)
O3 C10 C8 110.69(14)
O2 C10 O3 122.96(16)
O2 C10 C8 126.34(16)
C8 C7 C6 122.64(16)
C8 C7 H7 118.7
C6 C7 H7 118.7
C6 C1 H1 120.0
C2 C1 C6 120.06(16)
C2 C1 H1 120.0
C5 C4 H4 120.4
C3 C4 C5 119.12(16)
C3 C4 H4 120.4
C4 C3 H3 119.4
C4 C3 C2 121.15(17)
C2 C3 H3 119.4
C1 C2 C3 119.98(17)
C1 C2 H2 120.0
C3 C2 H2 120.0
O3 C11 H11B 110.2
O3 C11 H11A 110.2
O3 C11 C12 107.57(15)
H11B C11 H11A 108.5
C12 C11 H11B 110.2
C12 C11 H11A 110.2
C11 C12 H12B 109.5
C11 C12 H12A 109.5
C11 C12 H12C 109.5
H12B C12 H12A 109.5
H12B C12 H12C 109.5
H12A C12 H12C 109.5

loop_
_geom_bond_atom_site_label_1
_geom_bond_atom_site_label_2
_geom_bond_distance
O1 C9 1.240(2)
O3 C10 1.342(2)
O3 C11 1.455(2)
O2 C10 1.199(2)
N1 H13 0.8600
N1 C5 1.379(2)
N1 C9 1.374(2)
C8 C9 1.468(2)
C8 C10 1.495(2)
C8 C7 1.360(2)
C6 C5 1.404(2)
C6 C7 1.424(3)
C6 C1 1.409(2)
C5 C4 1.401(3)
C7 H7 0.9300
C1 H1 0.9300
C1 C2 1.373(3)
C4 H4 0.9300
C4 C3 1.377(3)
C3 H3 0.9300
C3 C2 1.403(3)
C2 H2 0.9300
C11 H11B 0.9700
C11 H11A 0.9700
C11 C12 1.486(3)
C12 H12B 0.9600
C12 H12A 0.9600
C12 H12C 0.9600

loop_
_geom_torsion_atom_site_label_1
_geom_torsion_atom_site_label_2
_geom_torsion_atom_site_label_3
_geom_torsion_atom_site_label_4
_geom_torsion
N1 C5 C4 C3 -177.64(16)
C6 C5 C4 C3 1.5(3)
C6 C1 C2 C3 2.0(3)
C5 N1 C9 O1 -179.82(16)
C5 N1 C9 C8 -1.1(2)
C5 C6 C7 C8 -0.8(3)
C5 C6 C1 C2 -2.1(3)
C5 C4 C3 C2 -1.7(3)
C9 N1 C5 C6 0.1(3)
C9 N1 C5 C4 179.28(16)
C9 C8 C10 O3 163.84(15)
C9 C8 C10 O2 -16.8(3)
C9 C8 C7 C6 -0.2(3)
C10 O3 C11 C12 -177.35(15)
C10 C8 C9 O1 0.2(3)
C10 C8 C9 N1 -178.44(15)
C10 C8 C7 C6 179.34(15)
C7 C8 C9 O1 179.77(17)
C7 C8 C9 N1 1.1(2)
C7 C8 C10 O3 -15.7(2)
C7 C8 C10 O2 163.59(18)
C7 C6 C5 N1 0.9(2)
C7 C6 C5 C4 -178.32(15)
C7 C6 C1 C2 176.49(17)
C1 C6 C5 N1 179.50(15)
C1 C6 C5 C4 0.3(3)
C1 C6 C7 C8 -179.37(16)
C4 C3 C2 C1 -0.1(3)
C11 O3 C10 O2 1.3(3)
C11 O3 C10 C8 -179.31(14)
